data_4062343
loop_
_publ_author_name
'H. Schmidbaur'
'B. Djordjevic'
'K. A. Porter'
'A. Schier'
'S. Nogai'

_publ_section_title
;
Dinuclear Gold(I) "A-Frame" Complexes from Geminal Diauration of
2,4-Diketones, Methylene-Disulfones and Cyanomethylsulfones
;
_journal_name_full Organometallics
_journal_year 2003
_chemical_formula_sum 'C50 H41 Au2 Cl3 O4 P2 S2'
_chemical_formula_weight 1332.17
_chemical_name_common (Ph3PAu)2C(SO2Ph)2
_space_group_IT_number 14
_symmetry_cell_setting monoclinic
_symmetry_space_group_name_Hall '-P 2ybc'
_symmetry_space_group_name_H-M 'P 1 21/c 1'
_cell_angle_alpha 90.00
_cell_angle_beta 90.9539(3)
_cell_angle_gamma 90.00
_cell_formula_units_Z 4
_cell_length_a 10.40530(10)
_cell_length_b 17.54550(10)
_cell_length_c 26.4409(3)
_cell_measurement_temperature 143(2)
_cell_volume 4826.55(8)
_diffrn_ambient_temperature 143(2)
_exptl_crystal_density_diffrn 1.833
_cod_original_sg_symbol_H-M 'P 21/c'
_cod_database_code 4062343

loop_
_symmetry_equiv_pos_as_xyz
'x, y, z'
'-x, y+1/2, -z+1/2'
'-x, -y, -z'
'x, -y-1/2, z-1/2'

loop_
_atom_site_label
_atom_site_type_symbol
_atom_site_fract_x
_atom_site_fract_y
_atom_site_fract_z
_atom_site_U_iso_or_equiv
_atom_site_adp_type
_atom_site_occupancy
_atom_site_symmetry_multiplicity
_atom_site_calc_flag
_atom_site_refinement_flags
_atom_site_disorder_assembly
_atom_site_disorder_group
O1 O 0.0066(2) 0.65530(13) 0.06818(9) 0.0344(5) Uani 1 1 d . . .
C1 C 0.2009(3) 0.71078(15) 0.11635(10) 0.0202(5) Uani 1 1 d . . .
Cl1 Cl 0.25987(12) 1.04020(8) 0.03702(5) 0.0680(3) Uani 1 1 d . . .
S1 S 0.08863(7) 0.72207(4) 0.06723(3) 0.02382(14) Uani 1 1 d . . .
Au1 Au 0.109884(11) 0.671342(6) 0.181833(4) 0.02265(4) Uani 1 1 d . . .
P1 P 0.00186(8) 0.61583(4) 0.24564(3) 0.02259(14) Uani 1 1 d . . .
Au2 Au 0.295541(11) 0.604441(6) 0.113932(4) 0.02197(4) Uani 1 1 d . . .
S2 S 0.31038(7) 0.78404(4) 0.12604(3) 0.02281(14) Uani 1 1 d . . .
O2 O 0.1491(2) 0.74056(13) 0.01976(8) 0.0317(5) Uani 1 1 d . . .
Cl2 Cl 0.35942(13) 1.09187(8) 0.13351(5) 0.0699(3) Uani 1 1 d . . .
P2 P 0.38685(8) 0.48761(4) 0.12140(3) 0.02357(15) Uani 1 1 d . . .
O3 O 0.3729(2) 0.77001(13) 0.17428(8) 0.0333(5) Uani 1 1 d . . .
Cl3 Cl 0.51719(11) 0.99979(7) 0.07024(4) 0.0543(2) Uani 1 1 d . . .
O4 O 0.2514(2) 0.85823(12) 0.11879(8) 0.0297(5) Uani 1 1 d . . .
C11 C -0.1614(3) 0.65173(17) 0.24881(10) 0.0236(6) Uani 1 1 d . . .
C12 C -0.2679(4) 0.6058(2) 0.24212(17) 0.0445(9) Uani 1 1 d . . .
H12A H -0.2576 0.5523 0.2383 0.053 Uiso 1 1 calc R . .
C13 C -0.3906(4) 0.6377(2) 0.24097(19) 0.0531(11) Uani 1 1 d . . .
H13A H -0.4633 0.6058 0.2358 0.064 Uiso 1 1 calc R . .
C14 C -0.4080(3) 0.7146(2) 0.24723(13) 0.0364(7) Uani 1 1 d . . .
H14A H -0.4921 0.7355 0.2476 0.044 Uiso 1 1 calc R . .
C15 C -0.3030(4) 0.7607(2) 0.25291(14) 0.0398(8) Uani 1 1 d . . .
H15A H -0.3142 0.8142 0.2564 0.048 Uiso 1 1 calc R . .
C16 C -0.1794(3) 0.73003(19) 0.25364(15) 0.0384(8) Uani 1 1 d . . .
H16A H -0.1070 0.7627 0.2574 0.046 Uiso 1 1 calc R . .
C21 C -0.0196(3) 0.51389(17) 0.23622(11) 0.0259(6) Uani 1 1 d . . .
C22 C -0.0386(3) 0.46326(18) 0.27586(12) 0.0311(7) Uani 1 1 d . . .
H22A H -0.0287 0.4802 0.3098 0.037 Uiso 1 1 calc R . .
C23 C -0.0719(4) 0.38785(19) 0.26588(15) 0.0377(8) Uani 1 1 d . . .
H23A H -0.0851 0.3534 0.2930 0.045 Uiso 1 1 calc R . .
C24 C -0.0858(4) 0.36332(19) 0.21663(15) 0.0399(8) Uani 1 1 d . . .
H24A H -0.1100 0.3120 0.2100 0.048 Uiso 1 1 calc R . .
C25 C -0.0647(4) 0.4127(2) 0.17659(15) 0.0431(8) Uani 1 1 d . . .
H25A H -0.0734 0.3953 0.1427 0.052 Uiso 1 1 calc R . .
C26 C -0.0310(4) 0.48762(19) 0.18657(13) 0.0364(7) Uani 1 1 d . . .
H26A H -0.0155 0.5215 0.1593 0.044 Uiso 1 1 calc R . .
C31 C 0.0755(3) 0.63074(17) 0.30763(11) 0.0259(6) Uani 1 1 d . . .
C32 C 0.0056(3) 0.62226(19) 0.35210(12) 0.0315(7) Uani 1 1 d . . .
H32A H -0.0819 0.6070 0.3504 0.038 Uiso 1 1 calc R . .
C33 C 0.0649(4) 0.6363(2) 0.39876(13) 0.0428(9) Uani 1 1 d . . .
H33A H 0.0171 0.6315 0.4289 0.051 Uiso 1 1 calc R . .
C34 C 0.1925(4) 0.6573(2) 0.40153(15) 0.0509(10) Uani 1 1 d . . .
H34A H 0.2325 0.6668 0.4335 0.061 Uiso 1 1 calc R . .
C35 C 0.2624(4) 0.6644(3) 0.35762(17) 0.0512(10) Uani 1 1 d . . .
H35A H 0.3506 0.6782 0.3596 0.061 Uiso 1 1 calc R . .
C36 C 0.2045(3) 0.6516(2) 0.31076(13) 0.0355(7) Uani 1 1 d . . .
H36A H 0.2529 0.6570 0.2808 0.043 Uiso 1 1 calc R . .
C41 C 0.5324(3) 0.46892(19) 0.08709(12) 0.0322(7) Uani 1 1 d . . .
C42 C 0.6347(4) 0.5199(2) 0.09224(14) 0.0408(8) Uani 1 1 d . . .
H42A H 0.6257 0.5648 0.1119 0.049 Uiso 1 1 calc R . .
C43 C 0.7505(4) 0.5044(3) 0.06824(18) 0.0603(12) Uani 1 1 d . . .
H43A H 0.8210 0.5385 0.0719 0.072 Uiso 1 1 calc R . .
C44 C 0.7619(5) 0.4393(3) 0.03921(19) 0.0692(16) Uani 1 1 d . . .
H44A H 0.8410 0.4286 0.0233 0.083 Uiso 1 1 calc R . .
C45 C 0.6613(6) 0.3903(3) 0.0332(2) 0.0685(15) Uani 1 1 d . . .
H45A H 0.6697 0.3464 0.0124 0.082 Uiso 1 1 calc R . .
C46 C 0.5468(5) 0.4043(2) 0.05733(16) 0.0506(10) Uani 1 1 d . . .
H46A H 0.4774 0.3695 0.0535 0.061 Uiso 1 1 calc R . .
C51 C 0.2737(3) 0.41425(18) 0.10199(11) 0.0276(6) Uani 1 1 d . . .
C52 C 0.1906(4) 0.4309(2) 0.06192(14) 0.0440(9) Uani 1 1 d . . .
H52A H 0.1924 0.4798 0.0466 0.053 Uiso 1 1 calc R . .
C53 C 0.1050(4) 0.3762(3) 0.04431(15) 0.0505(10) Uani 1 1 d . . .
H53A H 0.0505 0.3871 0.0160 0.061 Uiso 1 1 calc R . .
C54 C 0.0986(4) 0.3063(2) 0.06751(14) 0.0434(9) Uani 1 1 d . . .
H54A H 0.0386 0.2693 0.0557 0.052 Uiso 1 1 calc R . .
C55 C 0.1788(4) 0.2901(2) 0.10764(16) 0.0478(9) Uani 1 1 d . . .
H55A H 0.1732 0.2421 0.1241 0.057 Uiso 1 1 calc R . .
C56 C 0.2688(4) 0.3436(2) 0.12457(14) 0.0385(8) Uani 1 1 d . . .
H56A H 0.3264 0.3314 0.1516 0.046 Uiso 1 1 calc R . .
C61 C 0.4274(3) 0.46599(16) 0.18691(11) 0.0246(6) Uani 1 1 d . . .
C62 C 0.5385(3) 0.42741(17) 0.20163(12) 0.0289(6) Uani 1 1 d . . .
H62A H 0.5983 0.4121 0.1769 0.035 Uiso 1 1 calc R . .
C63 C 0.5626(3) 0.41109(19) 0.25246(13) 0.0339(7) Uani 1 1 d . . .
H63A H 0.6388 0.3848 0.2623 0.041 Uiso 1 1 calc R . .
C64 C 0.4757(3) 0.43322(18) 0.28850(12) 0.0323(7) Uani 1 1 d . . .
H64A H 0.4917 0.4216 0.3231 0.039 Uiso 1 1 calc R . .
C65 C 0.3653(4) 0.47231(19) 0.27439(12) 0.0340(7) Uani 1 1 d . . .
H65A H 0.3066 0.4882 0.2994 0.041 Uiso 1 1 calc R . .
C66 C 0.3400(3) 0.48846(17) 0.22385(11) 0.0282(6) Uani 1 1 d . . .
H66A H 0.2636 0.5147 0.2143 0.034 Uiso 1 1 calc R . .
C71 C -0.0109(3) 0.80197(18) 0.08148(11) 0.0276(6) Uani 1 1 d . . .
C72 C -0.1051(3) 0.7952(2) 0.11761(12) 0.0352(7) Uani 1 1 d . . .
H72A H -0.1171 0.7484 0.1349 0.042 Uiso 1 1 calc R . .
C73 C -0.1818(4) 0.8579(3) 0.12830(14) 0.0465(9) Uani 1 1 d . . .
H73A H -0.2472 0.8537 0.1528 0.056 Uiso 1 1 calc R . .
C74 C -0.1632(4) 0.9265(2) 0.10333(14) 0.0439(9) Uani 1 1 d . . .
H74A H -0.2150 0.9694 0.1111 0.053 Uiso 1 1 calc R . .
C75 C -0.0702(4) 0.9323(2) 0.06752(14) 0.0440(9) Uani 1 1 d . . .
H75A H -0.0582 0.9793 0.0504 0.053 Uiso 1 1 calc R . .
C76 C 0.0074(3) 0.8700(2) 0.05597(12) 0.0342(7) Uani 1 1 d . . .
H76A H 0.0716 0.8742 0.0310 0.041 Uiso 1 1 calc R . .
C81 C 0.4314(3) 0.77615(18) 0.07942(12) 0.0299(6) Uani 1 1 d . . .
C82 C 0.4158(4) 0.8138(2) 0.03354(14) 0.0404(8) Uani 1 1 d . . .
H82A H 0.3420 0.8445 0.0272 0.048 Uiso 1 1 calc R . .
C83 C 0.5094(5) 0.8062(3) -0.00293(17) 0.0546(11) Uani 1 1 d . . .
H83A H 0.4999 0.8314 -0.0346 0.066 Uiso 1 1 calc R . .
C84 C 0.6163(5) 0.7619(3) 0.00694(19) 0.0624(14) Uani 1 1 d . . .
H84A H 0.6802 0.7568 -0.0181 0.075 Uiso 1 1 calc R . .
C85 C 0.6322(4) 0.7247(2) 0.0527(2) 0.0562(12) Uani 1 1 d . . .
H85A H 0.7063 0.6943 0.0589 0.067 Uiso 1 1 calc R . .
C86 C 0.5391(4) 0.7320(2) 0.08954(16) 0.0425(8) Uani 1 1 d . . .
H86A H 0.5493 0.7070 0.1212 0.051 Uiso 1 1 calc R . .
C99 C 0.3596(4) 1.0184(2) 0.08897(15) 0.0462(9) Uani 1 1 d . . .
H99A H 0.3255 0.9714 0.1054 0.055 Uiso 1 1 calc R . .

loop_
_atom_site_aniso_label
_atom_site_aniso_U_11
_atom_site_aniso_U_22
_atom_site_aniso_U_33
_atom_site_aniso_U_23
_atom_site_aniso_U_13
_atom_site_aniso_U_12
O1 0.0309(13) 0.0359(12) 0.0360(12) -0.0088(10) -0.0046(9) -0.0064(9)
C1 0.0222(15) 0.0185(12) 0.0200(12) -0.0002(10) 0.0006(10) 0.0025(10)
Cl1 0.0469(7) 0.0839(8) 0.0726(7) 0.0267(6) -0.0184(5) -0.0118(5)
S1 0.0229(4) 0.0280(4) 0.0205(3) -0.0042(3) -0.0015(2) 0.0028(3)
Au1 0.02366(7) 0.02267(6) 0.02175(6) 0.00106(4) 0.00397(4) 0.00096(4)
P1 0.0225(4) 0.0231(4) 0.0223(3) 0.0015(3) 0.0031(3) 0.0010(3)
Au2 0.02369(7) 0.02001(6) 0.02227(6) 0.00013(4) 0.00251(4) 0.00266(4)
S2 0.0237(4) 0.0219(3) 0.0228(3) -0.0021(2) -0.0004(3) 0.0002(3)
O2 0.0349(13) 0.0411(13) 0.0191(10) -0.0018(9) 0.0018(8) 0.0100(10)
Cl2 0.0503(7) 0.0767(8) 0.0829(9) -0.0175(7) 0.0077(6) 0.0100(6)
P2 0.0255(4) 0.0211(3) 0.0242(3) 0.0001(3) 0.0032(3) 0.0032(3)
O3 0.0358(13) 0.0363(12) 0.0273(11) -0.0045(9) -0.0105(9) -0.0004(9)
Cl3 0.0447(6) 0.0631(6) 0.0551(6) -0.0006(5) 0.0010(4) 0.0053(4)
O4 0.0314(13) 0.0213(10) 0.0365(12) 0.0013(8) 0.0018(9) 0.0013(8)
C11 0.0247(16) 0.0249(14) 0.0212(13) 0.0007(10) 0.0006(10) 0.0009(11)
C12 0.032(2) 0.0277(18) 0.074(3) -0.0070(16) -0.0052(18) -0.0010(13)
C13 0.024(2) 0.045(2) 0.090(3) -0.013(2) -0.0088(19) -0.0007(15)
C14 0.0267(18) 0.045(2) 0.0375(17) -0.0019(14) -0.0060(13) 0.0114(14)
C15 0.043(2) 0.0266(17) 0.050(2) -0.0005(14) 0.0061(16) 0.0096(14)
C16 0.0284(19) 0.0251(16) 0.062(2) -0.0034(15) 0.0054(15) -0.0016(12)
C21 0.0233(16) 0.0244(14) 0.0302(15) 0.0005(11) 0.0031(11) 0.0038(11)
C22 0.0298(18) 0.0311(16) 0.0323(16) 0.0052(12) 0.0006(12) 0.0033(12)
C23 0.035(2) 0.0282(17) 0.050(2) 0.0094(14) 0.0027(15) 0.0044(13)
C24 0.034(2) 0.0227(16) 0.062(2) -0.0060(15) -0.0021(16) 0.0029(13)
C25 0.050(2) 0.0364(19) 0.043(2) -0.0109(15) -0.0001(16) 0.0026(16)
C26 0.048(2) 0.0302(17) 0.0314(16) -0.0015(13) 0.0036(14) 0.0025(14)
C31 0.0237(16) 0.0246(14) 0.0293(14) 0.0001(11) 0.0011(11) 0.0059(11)
C32 0.0307(18) 0.0343(17) 0.0297(15) 0.0025(13) 0.0025(12) 0.0052(13)
C33 0.054(2) 0.047(2) 0.0275(16) -0.0004(15) 0.0002(15) 0.0124(17)
C34 0.057(3) 0.057(2) 0.038(2) -0.0051(18) -0.0167(18) 0.011(2)
C35 0.035(2) 0.063(3) 0.055(2) -0.0077(19) -0.0139(18) -0.0008(17)
C36 0.0274(18) 0.0413(19) 0.0379(17) -0.0028(14) -0.0006(13) 0.0016(14)
C41 0.0338(19) 0.0324(17) 0.0307(16) 0.0058(13) 0.0108(12) 0.0094(13)
C42 0.033(2) 0.045(2) 0.045(2) 0.0087(16) 0.0113(15) 0.0029(15)
C43 0.034(2) 0.080(3) 0.067(3) 0.023(2) 0.0152(19) 0.003(2)
C44 0.058(3) 0.081(4) 0.070(3) 0.026(3) 0.040(2) 0.034(3)
C45 0.080(4) 0.060(3) 0.067(3) 0.002(2) 0.042(3) 0.027(3)
C46 0.062(3) 0.039(2) 0.052(2) -0.0070(17) 0.021(2) 0.0099(18)
C51 0.0302(17) 0.0264(15) 0.0262(14) -0.0055(12) 0.0012(12) 0.0008(12)
C52 0.058(3) 0.039(2) 0.0348(18) -0.0025(15) -0.0171(16) 0.0016(16)
C53 0.052(3) 0.057(2) 0.042(2) -0.0120(18) -0.0185(18) 0.0020(19)
C54 0.035(2) 0.052(2) 0.043(2) -0.0204(17) 0.0016(15) -0.0100(16)
C55 0.049(2) 0.036(2) 0.058(2) -0.0027(17) -0.0027(18) -0.0132(16)
C56 0.037(2) 0.0308(17) 0.047(2) 0.0034(15) -0.0100(15) -0.0011(14)
C61 0.0239(16) 0.0226(14) 0.0275(14) 0.0001(11) 0.0017(11) -0.0022(11)
C62 0.0254(17) 0.0274(15) 0.0340(16) 0.0038(12) 0.0033(12) -0.0006(12)
C63 0.0268(18) 0.0343(17) 0.0405(18) 0.0111(14) -0.0052(13) -0.0024(13)
C64 0.042(2) 0.0291(16) 0.0261(15) 0.0076(12) -0.0035(13) -0.0076(13)
C65 0.043(2) 0.0306(16) 0.0288(16) -0.0005(12) 0.0071(13) 0.0023(14)
C66 0.0290(17) 0.0254(15) 0.0304(15) -0.0003(12) 0.0038(12) 0.0035(12)
C71 0.0237(16) 0.0355(16) 0.0234(14) -0.0056(12) -0.0042(11) 0.0084(12)
C72 0.0285(18) 0.045(2) 0.0317(16) -0.0007(14) 0.0021(13) 0.0074(14)
C73 0.036(2) 0.064(3) 0.0395(19) -0.0100(18) 0.0042(15) 0.0163(18)
C74 0.039(2) 0.049(2) 0.043(2) -0.0094(16) -0.0074(15) 0.0237(17)
C75 0.049(2) 0.040(2) 0.043(2) -0.0003(15) -0.0124(16) 0.0166(16)
C76 0.0339(19) 0.0393(18) 0.0293(16) 0.0000(13) -0.0023(13) 0.0099(14)
C81 0.0246(17) 0.0260(15) 0.0393(17) -0.0067(12) 0.0081(12) -0.0060(11)
C82 0.043(2) 0.0404(19) 0.0379(18) -0.0013(15) 0.0119(15) -0.0077(15)
C83 0.061(3) 0.055(3) 0.048(2) -0.0090(19) 0.028(2) -0.016(2)
C84 0.057(3) 0.053(3) 0.078(3) -0.020(2) 0.040(2) -0.022(2)
C85 0.027(2) 0.043(2) 0.100(4) -0.014(2) 0.020(2) -0.0017(15)
C86 0.029(2) 0.0335(18) 0.065(2) -0.0078(16) 0.0068(16) -0.0023(14)
C99 0.038(2) 0.050(2) 0.050(2) 0.0119(17) -0.0015(16) -0.0057(16)

loop_
_geom_bond_atom_site_label_1
_geom_bond_atom_site_label_2
_geom_bond_distance
_geom_bond_site_symmetry_2
_geom_bond_publ_flag
O1 S1 1.450(2) . ?
C1 S2 1.734(3) . ?
C1 S1 1.744(3) . ?
C1 Au1 2.104(3) . ?
C1 Au2 2.111(3) . ?
Cl1 C99 1.750(4) . ?
S1 O2 1.450(2) . ?
S1 C71 1.787(3) . ?
Au1 P1 2.2630(7) . ?
Au1 Au2 2.90664(15) . ?
P1 C11 1.815(3) . ?
P1 C31 1.817(3) . ?
P1 C21 1.819(3) . ?
Au2 P2 2.2666(7) . ?
S2 O3 1.444(2) . ?
S2 O4 1.451(2) . ?
S2 C81 1.782(3) . ?
Cl2 C99 1.746(5) . ?
P2 C41 1.808(3) . ?
P2 C51 1.812(3) . ?
P2 C61 1.816(3) . ?
Cl3 C99 1.751(4) . ?
C11 C12 1.379(5) . ?
C11 C16 1.393(4) . ?
C12 C13 1.395(5) . ?
C12 H12A 0.9500 . ?
C13 C14 1.371(5) . ?
C13 H13A 0.9500 . ?
C14 C15 1.366(5) . ?
C14 H14A 0.9500 . ?
C15 C16 1.394(5) . ?
C15 H15A 0.9500 . ?
C16 H16A 0.9500 . ?
C21 C22 1.390(4) . ?
C21 C26 1.395(4) . ?
C22 C23 1.392(5) . ?
C22 H22A 0.9500 . ?
C23 C24 1.377(5) . ?
C23 H23A 0.9500 . ?
C24 C25 1.389(5) . ?
C24 H24A 0.9500 . ?
C25 C26 1.384(5) . ?
C25 H25A 0.9500 . ?
C26 H26A 0.9500 . ?
C31 C36 1.393(5) . ?
C31 C32 1.401(4) . ?
C32 C33 1.392(5) . ?
C32 H32A 0.9500 . ?
C33 C34 1.379(6) . ?
C33 H33A 0.9500 . ?
C34 C35 1.386(6) . ?
C34 H34A 0.9500 . ?
C35 C36 1.387(5) . ?
C35 H35A 0.9500 . ?
C36 H36A 0.9500 . ?
C41 C46 1.389(5) . ?
C41 C42 1.395(5) . ?
C42 C43 1.398(6) . ?
C42 H42A 0.9500 . ?
C43 C44 1.383(7) . ?
C43 H43A 0.9500 . ?
C44 C45 1.362(8) . ?
C44 H44A 0.9500 . ?
C45 C46 1.383(6) . ?
C45 H45A 0.9500 . ?
C46 H46A 0.9500 . ?
C51 C56 1.377(5) . ?
C51 C52 1.388(5) . ?
C52 C53 1.384(5) . ?
C52 H52A 0.9500 . ?
C53 C54 1.373(6) . ?
C53 H53A 0.9500 . ?
C54 C55 1.369(6) . ?
C54 H54A 0.9500 . ?
C55 C56 1.393(5) . ?
C55 H55A 0.9500 . ?
C56 H56A 0.9500 . ?
C61 C62 1.390(4) . ?
C61 C66 1.402(4) . ?
C62 C63 1.393(4) . ?
C62 H62A 0.9500 . ?
C63 C64 1.381(5) . ?
C63 H63A 0.9500 . ?
C64 C65 1.383(5) . ?
C64 H64A 0.9500 . ?
C65 C66 1.387(4) . ?
C65 H65A 0.9500 . ?
C66 H66A 0.9500 . ?
C71 C72 1.385(5) . ?
C71 C76 1.386(5) . ?
C72 C73 1.390(5) . ?
C72 H72A 0.9500 . ?
C73 C74 1.389(6) . ?
C73 H73A 0.9500 . ?
C74 C75 1.369(6) . ?
C74 H74A 0.9500 . ?
C75 C76 1.396(5) . ?
C75 H75A 0.9500 . ?
C76 H76A 0.9500 . ?
C81 C86 1.386(5) . ?
C81 C82 1.389(5) . ?
C82 C83 1.389(5) . ?
C82 H82A 0.9500 . ?
C83 C84 1.379(7) . ?
C83 H83A 0.9500 . ?
C84 C85 1.382(7) . ?
C84 H84A 0.9500 . ?
C85 C86 1.391(6) . ?
C85 H85A 0.9500 . ?
C86 H86A 0.9500 . ?
C99 H99A 1.0000 . ?
